data_7711785
loop_
_publ_author_name
'He, Yong'
'Huang, Ying-Ying'
'Fu, Jin-Hui'
'Liu, Yang'
'Wu, Xin-Tao'
'Sheng, Tian-Lu'

_publ_section_title
;
 Influence of the electronic effect of an ancillary ligand on MMCT and
 LMCT in localized cyanide-bridged complexes containing non-innocent
 ligands.
;
_journal_name_full 'Dalton transactions (Cambridge, England : 2003)'
_journal_paper_doi 10.1039/d2dt03048a
_journal_year 2022
_chemical_formula_moiety 'C50 H62 Fe N7 P2 Ru S2, I'
_chemical_formula_sum 'C50 H62 Fe I N7 P2 Ru S2'
_chemical_formula_weight 1170.94
_space_group_crystal_system monoclinic
_space_group_IT_number 14
_space_group_name_Hall '-P 2ybc'
_space_group_name_H-M_alt 'P 1 21/c 1'
_atom_sites_solution_hydrogens mixed
_audit_creation_date 2022-06-14
_audit_creation_method
;
Olex2 1.3
(compiled 2020.11.12 svn.r5f609507 for OlexSys, GUI svn.r6408)
;
_audit_update_record
;
2022-08-20 deposited with the CCDC.	2022-11-15 downloaded from the CCDC.
;
_cell_angle_alpha 90
_cell_angle_beta 108.041(3)
_cell_angle_gamma 90
_cell_formula_units_Z 4
_cell_length_a 15.8862(4)
_cell_length_b 15.2435(4)
_cell_length_c 22.9894(5)
_cell_measurement_reflns_used 34081
_cell_measurement_temperature 293(2)
_cell_measurement_theta_max 34.2010
_cell_measurement_theta_min 1.7330
_cell_volume 5293.4(2)
_computing_cell_refinement 'CrysAlisPro 1.171.41.98a (Rigaku OD, 2021)'
_computing_data_collection 'CrysAlisPro 1.171.41.98a (Rigaku OD, 2021)'
_computing_data_reduction 'CrysAlisPro 1.171.41.98a (Rigaku OD, 2021)'
_computing_molecular_graphics 'Olex2 1.3 (Dolomanov et al., 2009)'
_computing_publication_material 'Olex2 1.3 (Dolomanov et al., 2009)'
_computing_structure_refinement 'SHELXL 2018/3 (Sheldrick, 2015)'
_computing_structure_solution 'SHELXT 2018/2 (Sheldrick, 2018)'
_diffrn_ambient_temperature 293(2)
_diffrn_detector 'CCD plate'
_diffrn_measured_fraction_theta_full 0.985
_diffrn_measured_fraction_theta_max 0.986
_diffrn_measurement_details
;
List of Runs (angles in degrees, time in seconds):

  # Type    Start    End  Width  t~exp~   \w     \q     \k     \f   Frames
#--------------------------------------------------------------------------
  1  \w   -118.00  62.00   0.50    3.00    --  -28.00  45.00   0.00  360
  2  \w   -118.00  42.00   0.50    3.00    --  -28.00  45.00  90.00  320
  3  \w   -118.00  22.00   0.50    3.00    --  -28.00  45.00 180.00  280
  4  \w   -118.00 -38.00   0.50    3.00    --  -28.00  45.00 270.00  160
;
_diffrn_measurement_device 'abstract diffractometer'
_diffrn_measurement_device_type 'dtrek-CrysAlisPro-abstract goniometer imported rigaku-d*trek images'
_diffrn_measurement_method '\w scans'
_diffrn_orient_matrix_type 'CrysAlisPro convention (1999,Acta A55,543-557)'
_diffrn_orient_matrix_UB_11 -0.0340846000
_diffrn_orient_matrix_UB_12 0.0131954000
_diffrn_orient_matrix_UB_13 -0.0266762000
_diffrn_orient_matrix_UB_21 0.0290947000
_diffrn_orient_matrix_UB_22 -0.0060271000
_diffrn_orient_matrix_UB_23 -0.0176641000
_diffrn_orient_matrix_UB_31 -0.0140932000
_diffrn_orient_matrix_UB_32 -0.0442209000
_diffrn_orient_matrix_UB_33 -0.0055717000
_diffrn_radiation_monochromator graphite
_diffrn_radiation_probe x-ray
_diffrn_radiation_type 'Mo K\a'
_diffrn_radiation_wavelength 0.71073
_diffrn_reflns_av_R_equivalents 0.0277
_diffrn_reflns_av_unetI/netI 0.0155
_diffrn_reflns_Laue_measured_fraction_full 0.985
_diffrn_reflns_Laue_measured_fraction_max 0.986
_diffrn_reflns_limit_h_max 19
_diffrn_reflns_limit_h_min -19
_diffrn_reflns_limit_k_max 18
_diffrn_reflns_limit_k_min -18
_diffrn_reflns_limit_l_max 28
_diffrn_reflns_limit_l_min -28
_diffrn_reflns_number 50139
_diffrn_reflns_point_group_measured_fraction_full 0.985
_diffrn_reflns_point_group_measured_fraction_max 0.986
_diffrn_reflns_theta_full 25.242
_diffrn_reflns_theta_max 25.682
_diffrn_reflns_theta_min 2.291
_diffrn_source 'fine-focus sealed X-ray tube'
_diffrn_source_type 'Enhance (Mo) X-ray Source'
_exptl_absorpt_coefficient_mu 1.322
_exptl_absorpt_correction_T_max 1.00000
_exptl_absorpt_correction_T_min 0.66693
_exptl_absorpt_correction_type multi-scan
_exptl_absorpt_process_details
;
CrysAlisPro 1.171.41.98a (Rigaku Oxford Diffraction, 2021)
Empirical absorption correction using spherical harmonics,
implemented in SCALE3 ABSPACK scaling algorithm.
;
_exptl_crystal_colour 'dark brown'
_exptl_crystal_colour_modifier dark
_exptl_crystal_colour_primary brown
_exptl_crystal_density_diffrn 1.469
_exptl_crystal_description block
_exptl_crystal_F_000 2384
_exptl_crystal_size_max 0.15
_exptl_crystal_size_mid 0.05
_exptl_crystal_size_min 0.05
_refine_diff_density_max 1.908
_refine_diff_density_min -1.009
_refine_diff_density_rms 0.062
_refine_ls_extinction_method none
_refine_ls_goodness_of_fit_ref 1.034
_refine_ls_hydrogen_treatment mixed
_refine_ls_matrix_type full
_refine_ls_number_parameters 594
_refine_ls_number_reflns 9904
_refine_ls_number_restraints 0
_refine_ls_restrained_S_all 1.034
_refine_ls_R_factor_all 0.0341
_refine_ls_R_factor_gt 0.0294
_refine_ls_shift/su_max 0.001
_refine_ls_shift/su_mean 0.000
_refine_ls_structure_factor_coef Fsqd
_refine_ls_weighting_details 'w=1/[\s^2^(Fo^2^)+(0.0430P)^2^+3.8277P] where P=(Fo^2^+2Fc^2^)/3'
_refine_ls_weighting_scheme calc
_refine_ls_wR_factor_gt 0.0745
_refine_ls_wR_factor_ref 0.0770
_reflns_Friedel_coverage 0.000
_reflns_number_gt 8863
_reflns_number_total 9904
_reflns_threshold_expression 'I > 2\s(I)'
_cod_data_source_file d2dt03048a2.cif
_cod_data_source_block cp5ru-feprln4-i
_cod_database_code 7711785
_shelx_shelxl_version_number 2018/3
_chemical_oxdiff_formula CHPSFFeRuN
_shelx_space_group_comment
;
The symmetry employed for this shelxl refinement is uniquely defined
by the following loop, which should always be used as a source of
symmetry information in preference to the above space-group names.
They are only intended as comments.
;
_shelx_estimated_absorpt_t_max 0.937
_shelx_estimated_absorpt_t_min 0.826
_reflns_odcompleteness_completeness 95.10
_reflns_odcompleteness_iscentric 1
_reflns_odcompleteness_theta 34.25
_olex2_refinement_description
;
1. Fixed Uiso
 At 1.2 times of:
  All C(H) groups, All C(H,H) groups
 At 1.5 times of:
  All C(H,H,H) groups
2.a Secondary CH2 refined with riding coordinates:
 C3(H3A,H3B), C2(H2A,H2B), C48(H48A,H48B), C49(H49A,H49B), C40(H40A,H40B),
 C39(H39A,H39B)
2.b Aromatic/amide H refined with riding coordinates:
 C15(H15), C37(H37), C31(H31), C16(H16), C21(H21), C27(H27), C33(H33),
 C36(H36), C35(H35), C19(H19), C25(H25), C34(H34), C22(H22), C23(H23), C30(H30),
  C29(H29), C44(H44), C24(H24), C28(H28), C17(H17), C18(H18)
2.c Idealised Me refined as rotating group:
 C9(H9A,H9B,H9C), C11(H11A,H11B,H11C), C10(H10A,H10B,H10C), C13(H13A,H13B,
 H13C), C12(H12A,H12B,H12C), C50(H50A,H50B,H50C), C46(H46A,H46B,H46C), C42(H42A,
 H42B,H42C), C38(H38A,H38B,H38C)
;
_olex2_submission_special_instructions 'No special instructions were received'
_oxdiff_exptl_absorpt_empirical_details
;
Empirical correction (ABSPACK) includes:
- Absorption correction using spherical harmonics
- Frame scaling
- Detector area scaling
;
_oxdiff_exptl_absorpt_empirical_full_max 1.485
_oxdiff_exptl_absorpt_empirical_full_min 0.756

loop_
_space_group_symop_operation_xyz
'x, y, z'
'-x, y+1/2, -z+1/2'
'-x, -y, -z'
'x, -y-1/2, z-1/2'

loop_
_atom_site_label
_atom_site_type_symbol
_atom_site_fract_x
_atom_site_fract_y
_atom_site_fract_z
_atom_site_U_iso_or_equiv
_atom_site_adp_type
_atom_site_occupancy
_atom_site_site_symmetry_order
_atom_site_calc_flag
_atom_site_refinement_flags_posn
_atom_site_refinement_flags_adp
_atom_site_refinement_flags_occupancy
_atom_site_disorder_assembly
_atom_site_disorder_group
Ru1 Ru 0.18361(2) 0.41756(2) 0.74515(2) 0.02464(6) Uani 1 1 d . . . . .
I1 I 0.21474(2) -0.04749(2) 0.75320(2) 0.05525(7) Uani 1 1 d . . . . .
Fe1 Fe 0.39732(2) 0.17672(2) 0.73244(2) 0.03066(8) Uani 1 1 d . . . . .
P2 P 0.21492(4) 0.48582(4) 0.66546(3) 0.02981(13) Uani 1 1 d . . . . .
P1 P 0.30045(4) 0.50059(4) 0.80329(3) 0.03024(13) Uani 1 1 d . . . . .
S2 S 0.25953(6) 0.06778(6) 0.54834(3) 0.0563(2) Uani 1 1 d . . . . .
S1 S 0.49589(8) 0.07120(8) 0.92131(4) 0.0828(3) Uani 1 1 d . . . . .
N1 N 0.31864(14) 0.27442(14) 0.73383(10) 0.0377(5) Uani 1 1 d . . . . .
N7 N 0.32594(16) 0.09851(16) 0.67314(10) 0.0391(5) Uani 1 1 d . . . . .
N5 N 0.43602(14) 0.20475(15) 0.66349(10) 0.0374(5) Uani 1 1 d . . . . .
N6 N 0.38718(16) 0.17023(16) 0.60792(10) 0.0438(5) Uani 1 1 d . . . . .
N2 N 0.40229(17) 0.10443(16) 0.80040(10) 0.0410(5) Uani 1 1 d . . . . .
N4 N 0.50810(14) 0.21249(15) 0.78858(10) 0.0388(5) Uani 1 1 d . . . . .
N3 N 0.52977(15) 0.18134(16) 0.84732(11) 0.0459(6) Uani 1 1 d . . . . .
C26 C 0.16850(17) 0.59514(16) 0.63935(12) 0.0367(5) Uani 1 1 d . . . . .
C15 C 0.27864(19) 0.57671(18) 0.90915(12) 0.0418(6) Uani 1 1 d . . . . .
H15 H 0.296282 0.522146 0.926823 0.050 Uiso 1 1 calc R U . . .
C14 C 0.27736(17) 0.59213(16) 0.84878(11) 0.0358(5) Uani 1 1 d . . . . .
C1 C 0.27036(15) 0.33001(16) 0.73775(10) 0.0296(5) Uani 1 1 d . . . . .
C32 C 0.19140(18) 0.42491(16) 0.59325(11) 0.0351(5) Uani 1 1 d . . . . .
C37 C 0.10817(19) 0.4326(2) 0.54921(13) 0.0446(6) Uani 1 1 d . . . . .
H37 H 0.067058 0.471756 0.555726 0.053 Uiso 1 1 calc R U . . .
C47 C 0.32823(17) 0.11436(18) 0.61717(12) 0.0390(6) Uani 1 1 d . . . . .
C8 C 0.10728(17) 0.31192(17) 0.77620(12) 0.0378(6) Uani 1 1 d . . . . .
C20 C 0.38702(17) 0.44322(17) 0.86305(11) 0.0363(5) Uani 1 1 d . . . . .
C4 C 0.10753(16) 0.38778(17) 0.81228(11) 0.0345(5) Uani 1 1 d . . . . .
C31 C 0.1792(2) 0.6349(2) 0.58741(14) 0.0523(7) Uani 1 1 d . . . . .
H31 H 0.207297 0.604884 0.563423 0.063 Uiso 1 1 calc R U . . .
C16 C 0.2539(2) 0.6419(2) 0.94306(14) 0.0544(7) Uani 1 1 d . . . . .
H16 H 0.254776 0.630537 0.983000 0.065 Uiso 1 1 calc R U . . .
C6 C 0.03266(16) 0.42317(18) 0.71151(12) 0.0385(6) Uani 1 1 d . . . . .
C21 C 0.37091(19) 0.35989(19) 0.88203(12) 0.0443(6) Uani 1 1 d . . . . .
H21 H 0.318162 0.331391 0.861896 0.053 Uiso 1 1 calc R U . . .
C7 C 0.06215(16) 0.33395(18) 0.71341(12) 0.0391(6) Uani 1 1 d . . . . .
C27 C 0.12602(19) 0.64140(18) 0.67403(13) 0.0441(6) Uani 1 1 d . . . . .
H27 H 0.117662 0.615333 0.708400 0.053 Uiso 1 1 calc R U . . .
C33 C 0.2516(2) 0.36505(19) 0.58286(12) 0.0468(7) Uani 1 1 d . . . . .
H33 H 0.306939 0.358115 0.611859 0.056 Uiso 1 1 calc R U . . .
C3 C 0.33533(17) 0.50823(18) 0.69066(12) 0.0385(6) Uani 1 1 d . . . . .
H3A H 0.368000 0.453822 0.693401 0.046 Uiso 1 1 calc R U . . .
H3B H 0.350174 0.546229 0.661425 0.046 Uiso 1 1 calc R U . . .
C36 C 0.0858(2) 0.3828(2) 0.49580(13) 0.0555(8) Uani 1 1 d . . . . .
H36 H 0.030234 0.388836 0.466910 0.067 Uiso 1 1 calc R U . . .
C35 C 0.1466(3) 0.3244(2) 0.48595(14) 0.0594(8) Uani 1 1 d . . . . .
H35 H 0.131904 0.291067 0.450332 0.071 Uiso 1 1 calc R U . . .
C41 C 0.46920(18) 0.12221(19) 0.84943(12) 0.0426(6) Uani 1 1 d . . . . .
C19 C 0.2514(2) 0.67543(18) 0.82412(14) 0.0493(7) Uani 1 1 d . . . . .
H19 H 0.250372 0.687527 0.784258 0.059 Uiso 1 1 calc R U . . .
C45 C 0.49905(19) 0.2632(2) 0.66305(14) 0.0479(7) Uani 1 1 d . . . . .
C25 C 0.46744(19) 0.4845(2) 0.89416(14) 0.0516(7) Uani 1 1 d . . . . .
H25 H 0.479474 0.540096 0.882139 0.062 Uiso 1 1 calc R U . . .
C34 C 0.2293(2) 0.3154(2) 0.52907(14) 0.0570(8) Uani 1 1 d . . . . .
H34 H 0.270073 0.276271 0.522194 0.068 Uiso 1 1 calc R U . . .
C9 C 0.1353(2) 0.3908(2) 0.88119(13) 0.0510(7) Uani 1 1 d . . . . .
H9A H 0.187824 0.356291 0.897665 0.077 Uiso 1 1 calc R U . . .
H9B H 0.088646 0.367642 0.895065 0.077 Uiso 1 1 calc R U . . .
H9C H 0.147007 0.450444 0.894700 0.077 Uiso 1 1 calc R U . . .
C43 C 0.56189(18) 0.2750(2) 0.77785(14) 0.0478(7) Uani 1 1 d . . . . .
C22 C 0.4327(2) 0.3190(2) 0.93065(15) 0.0585(8) Uani 1 1 d . . . . .
H22 H 0.420817 0.263580 0.943146 0.070 Uiso 1 1 calc R U . . .
C23 C 0.5117(2) 0.3599(3) 0.96059(16) 0.0680(10) Uani 1 1 d . . . . .
H23 H 0.553322 0.331881 0.992809 0.082 Uiso 1 1 calc R U . . .
C5 C 0.06242(16) 0.45753(17) 0.77233(12) 0.0360(5) Uani 1 1 d . . . . .
C30 C 0.1477(3) 0.7202(2) 0.57149(16) 0.0650(9) Uani 1 1 d . . . . .
H30 H 0.154811 0.746550 0.536818 0.078 Uiso 1 1 calc R U . . .
C2 C 0.35986(19) 0.55288(19) 0.75361(12) 0.0430(6) Uani 1 1 d . . . . .
H2A H 0.344481 0.614591 0.748420 0.052 Uiso 1 1 calc R U . . .
H2B H 0.423246 0.548498 0.773302 0.052 Uiso 1 1 calc R U . . .
C29 C 0.1065(2) 0.7652(2) 0.60651(17) 0.0617(9) Uani 1 1 d . . . . .
H29 H 0.085761 0.821819 0.595490 0.074 Uiso 1 1 calc R U . . .
C44 C 0.5541(2) 0.2986(2) 0.71781(15) 0.0532(7) Uani 1 1 d . . . . .
H44 H 0.590527 0.344245 0.713546 0.064 Uiso 1 1 calc R U . . .
C48 C 0.1777(2) 0.0070(2) 0.57235(15) 0.0581(8) Uani 1 1 d . . . . .
H48A H 0.149260 -0.034407 0.540222 0.070 Uiso 1 1 calc R U . . .
H48B H 0.208665 -0.026907 0.608320 0.070 Uiso 1 1 calc R U . . .
C11 C -0.02984(19) 0.4683(3) 0.65683(14) 0.0571(8) Uani 1 1 d . . . . .
H11A H -0.012120 0.528365 0.655829 0.086 Uiso 1 1 calc R U . . .
H11B H -0.088843 0.466206 0.659657 0.086 Uiso 1 1 calc R U . . .
H11C H -0.028416 0.439173 0.620126 0.086 Uiso 1 1 calc R U . . .
C24 C 0.5287(2) 0.4432(3) 0.94235(17) 0.0680(10) Uani 1 1 d . . . . .
H24 H 0.581666 0.471296 0.962722 0.082 Uiso 1 1 calc R U . . .
C10 C 0.0371(2) 0.5446(2) 0.79367(15) 0.0503(7) Uani 1 1 d . . . . .
H10A H 0.084842 0.565499 0.827687 0.075 Uiso 1 1 calc R U . . .
H10B H -0.014933 0.537197 0.806025 0.075 Uiso 1 1 calc R U . . .
H10C H 0.025248 0.586291 0.760834 0.075 Uiso 1 1 calc R U . . .
C28 C 0.0955(2) 0.7272(2) 0.65786(16) 0.0590(8) Uani 1 1 d . . . . .
H28 H 0.067961 0.758062 0.681797 0.071 Uiso 1 1 calc R U . . .
C13 C 0.1418(2) 0.22257(19) 0.80070(16) 0.0555(8) Uani 1 1 d . . . . .
H13A H 0.163629 0.192813 0.771498 0.083 Uiso 1 1 calc R U . . .
H13B H 0.094737 0.188907 0.807689 0.083 Uiso 1 1 calc R U . . .
H13C H 0.188833 0.229208 0.838483 0.083 Uiso 1 1 calc R U . . .
C17 C 0.2279(3) 0.7236(2) 0.91736(17) 0.0653(9) Uani 1 1 d . . . . .
H17 H 0.211109 0.767171 0.939853 0.078 Uiso 1 1 calc R U . . .
C12 C 0.0398(2) 0.2707(2) 0.66006(15) 0.0632(9) Uani 1 1 d . . . . .
H12A H 0.038633 0.301655 0.623454 0.095 Uiso 1 1 calc R U . . .
H12B H -0.017240 0.245058 0.655017 0.095 Uiso 1 1 calc R U . . .
H12C H 0.083730 0.225284 0.667858 0.095 Uiso 1 1 calc R U . . .
C49 C 0.1059(2) 0.0594(3) 0.58710(16) 0.0642(9) Uani 1 1 d . . . . .
H49A H 0.067306 0.019195 0.599459 0.077 Uiso 1 1 calc R U . . .
H49B H 0.133328 0.097429 0.621618 0.077 Uiso 1 1 calc R U . . .
C50 C 0.0504(3) 0.1148(3) 0.53490(19) 0.0767(11) Uani 1 1 d . . . . .
H50A H 0.025959 0.078512 0.499580 0.115 Uiso 1 1 calc R U . . .
H50B H 0.086656 0.159620 0.525502 0.115 Uiso 1 1 calc R U . . .
H50C H 0.003217 0.141675 0.546412 0.115 Uiso 1 1 calc R U . . .
C18 C 0.2272(3) 0.7399(2) 0.85802(17) 0.0645(9) Uani 1 1 d . . . . .
H18 H 0.210233 0.794893 0.840788 0.077 Uiso 1 1 calc R U . . .
C46 C 0.5119(3) 0.2882(3) 0.60265(17) 0.0785(11) Uani 1 1 d . . . . .
H46A H 0.518917 0.236138 0.581157 0.118 Uiso 1 1 calc R U . . .
H46B H 0.563818 0.324160 0.610085 0.118 Uiso 1 1 calc R U . . .
H46C H 0.461161 0.320342 0.578421 0.118 Uiso 1 1 calc R U . . .
C40 C 0.4043(3) 0.0028(3) 0.91861(17) 0.0713(10) Uani 1 1 d . . . . .
H40A H 0.379732 -0.020113 0.877438 0.086 Uiso 1 1 calc R U . . .
H40B H 0.425030 -0.046677 0.945837 0.086 Uiso 1 1 calc R U . . .
C42 C 0.6318(3) 0.3161(3) 0.83093(19) 0.0813(12) Uani 1 1 d . . . . .
H42A H 0.604580 0.339978 0.859347 0.122 Uiso 1 1 calc R U . . .
H42B H 0.661061 0.362175 0.816152 0.122 Uiso 1 1 calc R U . . .
H42C H 0.674364 0.272380 0.851072 0.122 Uiso 1 1 calc R U . . .
C39 C 0.3320(3) 0.0488(3) 0.9364(2) 0.0828(12) Uani 1 1 d . . . . .
H39A H 0.299289 0.087234 0.903494 0.099 Uiso 1 1 calc R U . . .
H39B H 0.357680 0.084327 0.972567 0.099 Uiso 1 1 calc R U . . .
C38 C 0.2680(3) -0.0213(4) 0.9496(2) 0.1003(16) Uani 1 1 d . . . . .
H38A H 0.245604 -0.058481 0.914523 0.151 Uiso 1 1 calc R U . . .
H38B H 0.219553 0.007877 0.958152 0.151 Uiso 1 1 calc R U . . .
H38C H 0.299659 -0.056090 0.984281 0.151 Uiso 1 1 calc R U . . .
H2 H 0.368(2) 0.073(2) 0.8035(14) 0.038(9) Uiso 1 1 d . . . . .
H7 H 0.288(2) 0.064(2) 0.6768(16) 0.055(10) Uiso 1 1 d . . . . .

loop_
_atom_site_aniso_label
_atom_site_aniso_U_11
_atom_site_aniso_U_22
_atom_site_aniso_U_33
_atom_site_aniso_U_23
_atom_site_aniso_U_13
_atom_site_aniso_U_12
Ru1 0.02362(10) 0.02526(10) 0.02499(9) -0.00006(7) 0.00746(7) -0.00111(7)
I1 0.05285(13) 0.05957(13) 0.05767(13) 0.00775(9) 0.02346(10) -0.00179(9)
Fe1 0.02846(17) 0.03386(18) 0.03019(17) 0.00405(13) 0.00984(13) 0.00612(13)
P2 0.0318(3) 0.0313(3) 0.0271(3) 0.0023(2) 0.0103(2) 0.0004(2)
P1 0.0298(3) 0.0304(3) 0.0285(3) 0.0000(2) 0.0062(2) -0.0058(2)
S2 0.0585(5) 0.0733(5) 0.0359(4) -0.0115(3) 0.0129(3) -0.0034(4)
S1 0.1001(8) 0.0957(7) 0.0395(4) 0.0245(5) 0.0025(5) 0.0009(6)
N1 0.0361(11) 0.0393(12) 0.0377(11) 0.0034(9) 0.0115(9) 0.0089(9)
N7 0.0411(12) 0.0409(12) 0.0356(11) 0.0022(9) 0.0123(10) -0.0009(10)
N5 0.0359(11) 0.0408(11) 0.0381(11) 0.0058(9) 0.0154(9) 0.0066(9)
N6 0.0469(13) 0.0527(14) 0.0343(11) 0.0021(10) 0.0164(10) 0.0059(11)
N2 0.0406(13) 0.0435(13) 0.0373(12) 0.0089(10) 0.0097(10) -0.0005(11)
N4 0.0311(11) 0.0460(12) 0.0389(11) 0.0011(10) 0.0103(9) 0.0060(9)
N3 0.0400(12) 0.0560(15) 0.0376(12) 0.0035(10) 0.0061(10) 0.0053(11)
C26 0.0378(13) 0.0331(13) 0.0367(13) 0.0047(10) 0.0079(11) -0.0008(10)
C15 0.0444(15) 0.0400(14) 0.0382(14) 0.0011(11) 0.0086(12) -0.0013(11)
C14 0.0360(13) 0.0323(13) 0.0352(13) -0.0019(10) 0.0056(10) -0.0070(10)
C1 0.0269(11) 0.0333(12) 0.0271(11) 0.0014(9) 0.0060(9) -0.0027(10)
C32 0.0431(14) 0.0355(13) 0.0288(12) 0.0029(10) 0.0141(10) -0.0004(11)
C37 0.0430(15) 0.0505(16) 0.0387(14) -0.0039(12) 0.0106(12) 0.0016(12)
C47 0.0388(14) 0.0415(14) 0.0359(13) -0.0006(11) 0.0107(11) 0.0077(11)
C8 0.0355(13) 0.0367(14) 0.0447(14) 0.0015(11) 0.0174(11) -0.0105(10)
C20 0.0321(12) 0.0408(14) 0.0324(12) -0.0022(10) 0.0049(10) -0.0007(10)
C4 0.0322(12) 0.0403(13) 0.0342(12) 0.0014(10) 0.0150(10) -0.0072(10)
C31 0.068(2) 0.0457(16) 0.0459(16) 0.0103(13) 0.0215(14) 0.0022(14)
C16 0.066(2) 0.0557(18) 0.0436(15) -0.0050(14) 0.0202(15) 0.0014(15)
C6 0.0246(12) 0.0536(16) 0.0376(13) 0.0011(11) 0.0102(10) -0.0043(11)
C21 0.0448(15) 0.0438(15) 0.0382(14) 0.0014(12) 0.0040(12) -0.0049(12)
C7 0.0317(13) 0.0457(15) 0.0415(14) -0.0085(11) 0.0139(11) -0.0128(11)
C27 0.0487(16) 0.0400(14) 0.0424(14) 0.0033(12) 0.0125(12) 0.0040(12)
C33 0.0586(18) 0.0458(16) 0.0358(13) 0.0034(12) 0.0144(13) 0.0129(13)
C3 0.0351(13) 0.0456(15) 0.0386(13) 0.0039(11) 0.0172(11) -0.0056(11)
C36 0.063(2) 0.0580(19) 0.0375(15) -0.0041(14) 0.0044(14) -0.0059(15)
C35 0.091(3) 0.0469(17) 0.0386(15) -0.0074(13) 0.0179(16) 0.0010(16)
C41 0.0440(15) 0.0500(16) 0.0320(13) 0.0066(11) 0.0092(11) 0.0106(12)
C19 0.0634(19) 0.0376(15) 0.0439(15) 0.0053(12) 0.0124(14) -0.0014(13)
C45 0.0450(15) 0.0527(17) 0.0517(16) 0.0104(13) 0.0234(13) 0.0007(13)
C25 0.0391(15) 0.0564(18) 0.0511(16) 0.0018(14) 0.0018(13) -0.0113(13)
C34 0.083(2) 0.0491(18) 0.0418(16) -0.0011(13) 0.0238(16) 0.0183(16)
C9 0.0585(18) 0.0620(18) 0.0364(14) 0.0024(13) 0.0204(13) -0.0097(15)
C43 0.0325(14) 0.0554(17) 0.0549(17) -0.0020(14) 0.0128(12) -0.0019(12)
C22 0.0604(19) 0.0564(19) 0.0508(17) 0.0138(14) 0.0059(15) 0.0047(15)
C23 0.0489(18) 0.091(3) 0.0521(18) 0.0191(18) -0.0024(15) 0.0111(18)
C5 0.0297(12) 0.0412(14) 0.0408(13) -0.0004(11) 0.0163(10) 0.0001(10)
C30 0.081(2) 0.0505(19) 0.062(2) 0.0254(16) 0.0194(18) 0.0006(17)
C2 0.0407(14) 0.0487(16) 0.0399(14) 0.0013(12) 0.0127(11) -0.0166(12)
C29 0.065(2) 0.0364(16) 0.074(2) 0.0147(15) 0.0087(17) 0.0063(14)
C44 0.0447(16) 0.0553(17) 0.0648(19) 0.0019(15) 0.0248(15) -0.0107(14)
C48 0.0583(19) 0.0589(19) 0.0505(17) -0.0110(15) 0.0073(15) -0.0045(15)
C11 0.0324(14) 0.088(2) 0.0468(16) 0.0125(16) 0.0059(12) 0.0066(15)
C24 0.0351(16) 0.097(3) 0.060(2) 0.0063(19) -0.0034(14) -0.0078(16)
C10 0.0488(17) 0.0509(17) 0.0598(18) -0.0034(14) 0.0293(14) 0.0080(13)
C28 0.063(2) 0.0395(16) 0.073(2) -0.0011(15) 0.0185(17) 0.0105(14)
C13 0.0617(19) 0.0358(15) 0.073(2) 0.0074(14) 0.0259(16) -0.0086(13)
C17 0.087(3) 0.0470(18) 0.069(2) -0.0127(16) 0.0332(19) 0.0059(17)
C12 0.067(2) 0.065(2) 0.0582(19) -0.0267(17) 0.0201(16) -0.0307(17)
C49 0.059(2) 0.081(2) 0.0524(19) -0.0065(17) 0.0156(16) 0.0008(17)
C50 0.067(2) 0.076(3) 0.076(2) -0.005(2) 0.0062(19) 0.007(2)
C18 0.090(3) 0.0356(16) 0.070(2) 0.0049(15) 0.0275(19) 0.0087(16)
C46 0.081(3) 0.101(3) 0.062(2) 0.016(2) 0.036(2) -0.026(2)
C40 0.091(3) 0.072(2) 0.0494(18) 0.0120(17) 0.0196(18) 0.006(2)
C42 0.063(2) 0.107(3) 0.069(2) -0.011(2) 0.0121(19) -0.037(2)
C39 0.086(3) 0.081(3) 0.086(3) -0.008(2) 0.035(2) 0.003(2)
C38 0.078(3) 0.120(4) 0.106(4) -0.044(3) 0.034(3) -0.025(3)

loop_
_atom_type_symbol
_atom_type_description
_atom_type_scat_dispersion_real
_atom_type_scat_dispersion_imag
_atom_type_scat_source
C C 0.0033 0.0016 'International Tables Vol C Tables 4.2.6.8 and 6.1.1.4'
H H 0.0000 0.0000 'International Tables Vol C Tables 4.2.6.8 and 6.1.1.4'
Fe Fe 0.3463 0.8444 'International Tables Vol C Tables 4.2.6.8 and 6.1.1.4'
I I -0.4742 1.8119 'International Tables Vol C Tables 4.2.6.8 and 6.1.1.4'
N N 0.0061 0.0033 'International Tables Vol C Tables 4.2.6.8 and 6.1.1.4'
P P 0.1023 0.0942 'International Tables Vol C Tables 4.2.6.8 and 6.1.1.4'
Ru Ru -1.2594 0.8363 'International Tables Vol C Tables 4.2.6.8 and 6.1.1.4'
S S 0.1246 0.1234 'International Tables Vol C Tables 4.2.6.8 and 6.1.1.4'

loop_
_geom_angle_atom_site_label_1
_geom_angle_atom_site_label_2
_geom_angle_atom_site_label_3
_geom_angle
_geom_angle_site_symmetry_1
_geom_angle_site_symmetry_3
_geom_angle_publ_flag
P2 Ru1 P1 83.04(2) . . ?
C1 Ru1 P2 84.69(7) . . ?
C1 Ru1 P1 87.86(7) . . ?
C1 Ru1 C8 90.15(10) . . ?
C1 Ru1 C4 117.16(9) . . ?
C1 Ru1 C6 133.50(10) . . ?
C1 Ru1 C7 98.17(10) . . ?
C1 Ru1 C5 151.53(9) . . ?
C8 Ru1 P2 147.83(7) . . ?
C8 Ru1 P1 128.57(7) . . ?
C8 Ru1 C4 36.50(9) . . ?
C8 Ru1 C6 61.54(10) . . ?
C8 Ru1 C5 61.54(9) . . ?
C4 Ru1 P2 157.35(7) . . ?
C4 Ru1 P1 102.56(6) . . ?
C4 Ru1 C6 61.01(9) . . ?
C4 Ru1 C5 36.83(9) . . ?
C6 Ru1 P2 100.23(7) . . ?
C6 Ru1 P1 138.60(7) . . ?
C6 Ru1 C5 36.49(9) . . ?
C7 Ru1 P2 112.13(7) . . ?
C7 Ru1 P1 164.03(7) . . ?
C7 Ru1 C8 37.30(10) . . ?
C7 Ru1 C4 61.53(9) . . ?
C7 Ru1 C6 37.00(10) . . ?
C7 Ru1 C5 61.72(9) . . ?
C5 Ru1 P2 120.52(7) . . ?
C5 Ru1 P1 106.92(7) . . ?
N7 Fe1 N1 104.35(10) . . ?
N7 Fe1 N5 79.60(10) . . ?
N7 Fe1 N4 152.10(10) . . ?
N5 Fe1 N1 102.38(9) . . ?
N2 Fe1 N1 107.10(10) . . ?
N2 Fe1 N7 95.16(11) . . ?
N2 Fe1 N5 150.42(10) . . ?
N2 Fe1 N4 79.31(10) . . ?
N4 Fe1 N1 103.40(9) . . ?
N4 Fe1 N5 91.76(9) . . ?
C26 P2 Ru1 120.41(9) . . ?
C26 P2 C3 101.85(12) . . ?
C32 P2 Ru1 117.34(8) . . ?
C32 P2 C26 102.32(12) . . ?
C32 P2 C3 106.11(12) . . ?
C3 P2 Ru1 107.03(8) . . ?
C14 P1 Ru1 118.57(8) . . ?
C14 P1 C2 104.48(13) . . ?
C20 P1 Ru1 117.06(9) . . ?
C20 P1 C14 99.80(11) . . ?
C20 P1 C2 104.90(13) . . ?
C2 P1 Ru1 110.40(9) . . ?
C47 S2 C48 103.56(14) . . ?
C41 S1 C40 105.72(16) . . ?
C1 N1 Fe1 175.5(2) . . ?
Fe1 N7 H7 128(3) . . ?
C47 N7 Fe1 113.2(2) . . ?
C47 N7 H7 117(3) . . ?
N6 N5 Fe1 116.67(17) . . ?
C45 N5 Fe1 125.8(2) . . ?
C45 N5 N6 117.0(2) . . ?
C47 N6 N5 108.6(2) . . ?
Fe1 N2 H2 127(2) . . ?
C41 N2 Fe1 113.8(2) . . ?
C41 N2 H2 118(2) . . ?
N3 N4 Fe1 117.66(17) . . ?
C43 N4 Fe1 125.41(19) . . ?
C43 N4 N3 116.3(2) . . ?
C41 N3 N4 107.9(2) . . ?
C31 C26 P2 121.9(2) . . ?
C27 C26 P2 119.3(2) . . ?
C27 C26 C31 118.8(3) . . ?
C14 C15 H15 119.5 . . ?
C16 C15 H15 119.5 . . ?
C16 C15 C14 121.0(3) . . ?
C15 C14 P1 119.30(19) . . ?
C19 C14 P1 122.8(2) . . ?
C19 C14 C15 117.7(3) . . ?
N1 C1 Ru1 176.2(2) . . ?
C37 C32 P2 119.6(2) . . ?
C33 C32 P2 121.8(2) . . ?
C33 C32 C37 118.4(2) . . ?
C32 C37 H37 119.4 . . ?
C36 C37 C32 121.2(3) . . ?
C36 C37 H37 119.4 . . ?
N7 C47 S2 127.0(2) . . ?
N7 C47 N6 120.4(2) . . ?
N6 C47 S2 112.57(19) . . ?
C4 C8 Ru1 72.55(13) . . ?
C4 C8 C7 107.8(2) . . ?
C4 C8 C13 125.5(3) . . ?
C7 C8 Ru1 70.50(14) . . ?
C7 C8 C13 126.5(3) . . ?
C13 C8 Ru1 126.31(19) . . ?
C21 C20 P1 120.1(2) . . ?
C21 C20 C25 118.4(2) . . ?
C25 C20 P1 121.3(2) . . ?
C8 C4 Ru1 70.95(14) . . ?
C8 C4 C9 125.8(2) . . ?
C8 C4 C5 108.5(2) . . ?
C9 C4 Ru1 131.37(18) . . ?
C5 C4 Ru1 71.66(13) . . ?
C5 C4 C9 124.9(2) . . ?
C26 C31 H31 120.1 . . ?
C26 C31 C30 119.9(3) . . ?
C30 C31 H31 120.1 . . ?
C15 C16 H16 120.0 . . ?
C17 C16 C15 120.1(3) . . ?
C17 C16 H16 120.0 . . ?
C7 C6 Ru1 69.83(14) . . ?
C7 C6 C11 125.7(3) . . ?
C5 C6 Ru1 71.81(14) . . ?
C5 C6 C7 108.2(2) . . ?
C5 C6 C11 125.6(3) . . ?
C11 C6 Ru1 130.71(19) . . ?
C20 C21 H21 119.7 . . ?
C22 C21 C20 120.7(3) . . ?
C22 C21 H21 119.7 . . ?
C8 C7 Ru1 72.20(14) . . ?
C8 C7 C12 125.7(3) . . ?
C6 C7 Ru1 73.17(14) . . ?
C6 C7 C8 108.0(2) . . ?
C6 C7 C12 125.9(3) . . ?
C12 C7 Ru1 126.1(2) . . ?
C26 C27 H27 119.6 . . ?
C26 C27 C28 120.8(3) . . ?
C28 C27 H27 119.6 . . ?
C32 C33 H33 119.8 . . ?
C32 C33 C34 120.4(3) . . ?
C34 C33 H33 119.8 . . ?
P2 C3 H3A 110.1 . . ?
P2 C3 H3B 110.1 . . ?
H3A C3 H3B 108.4 . . ?
C2 C3 P2 108.22(18) . . ?
C2 C3 H3A 110.1 . . ?
C2 C3 H3B 110.1 . . ?
C37 C36 H36 120.2 . . ?
C35 C36 C37 119.7(3) . . ?
C35 C36 H36 120.2 . . ?
C36 C35 H35 119.9 . . ?
C36 C35 C34 120.1(3) . . ?
C34 C35 H35 119.9 . . ?
N2 C41 S1 127.6(2) . . ?
N2 C41 N3 120.7(2) . . ?
N3 C41 S1 111.6(2) . . ?
C14 C19 H19 119.5 . . ?
C18 C19 C14 121.1(3) . . ?
C18 C19 H19 119.5 . . ?
N5 C45 C44 120.6(3) . . ?
N5 C45 C46 119.2(3) . . ?
C44 C45 C46 120.2(3) . . ?
C20 C25 H25 119.7 . . ?
C24 C25 C20 120.7(3) . . ?
C24 C25 H25 119.7 . . ?
C33 C34 H34 119.9 . . ?
C35 C34 C33 120.3(3) . . ?
C35 C34 H34 119.9 . . ?
C4 C9 H9A 109.5 . . ?
C4 C9 H9B 109.5 . . ?
C4 C9 H9C 109.5 . . ?
H9A C9 H9B 109.5 . . ?
H9A C9 H9C 109.5 . . ?
H9B C9 H9C 109.5 . . ?
N4 C43 C44 119.7(3) . . ?
N4 C43 C42 119.6(3) . . ?
C44 C43 C42 120.7(3) . . ?
C21 C22 H22 119.8 . . ?
C23 C22 C21 120.4(3) . . ?
C23 C22 H22 119.8 . . ?
C22 C23 H23 120.2 . . ?
C22 C23 C24 119.7(3) . . ?
C24 C23 H23 120.2 . . ?
C4 C5 Ru1 71.51(13) . . ?
C4 C5 C10 124.8(2) . . ?
C6 C5 Ru1 71.70(14) . . ?
C6 C5 C4 107.5(2) . . ?
C6 C5 C10 126.8(3) . . ?
C10 C5 Ru1 130.90(18) . . ?
C31 C30 H30 119.7 . . ?
C29 C30 C31 120.6(3) . . ?
C29 C30 H30 119.7 . . ?
P1 C2 H2A 109.4 . . ?
P1 C2 H2B 109.4 . . ?
C3 C2 P1 110.96(17) . . ?
C3 C2 H2A 109.4 . . ?
C3 C2 H2B 109.4 . . ?
H2A C2 H2B 108.0 . . ?
C30 C29 H29 119.8 . . ?
C30 C29 C28 120.3(3) . . ?
C28 C29 H29 119.8 . . ?
C45 C44 H44 115.5 . . ?
C43 C44 C45 129.1(3) . . ?
C43 C44 H44 115.5 . . ?
S2 C48 H48A 108.0 . . ?
S2 C48 H48B 108.0 . . ?
H48A C48 H48B 107.2 . . ?
C49 C48 S2 117.3(3) . . ?
C49 C48 H48A 108.0 . . ?
C49 C48 H48B 108.0 . . ?
C6 C11 H11A 109.5 . . ?
C6 C11 H11B 109.5 . . ?
C6 C11 H11C 109.5 . . ?
H11A C11 H11B 109.5 . . ?
H11A C11 H11C 109.5 . . ?
H11B C11 H11C 109.5 . . ?
C25 C24 C23 120.2(3) . . ?
C25 C24 H24 119.9 . . ?
C23 C24 H24 119.9 . . ?
C5 C10 H10A 109.5 . . ?
C5 C10 H10B 109.5 . . ?
C5 C10 H10C 109.5 . . ?
H10A C10 H10B 109.5 . . ?
H10A C10 H10C 109.5 . . ?
H10B C10 H10C 109.5 . . ?
C27 C28 H28 120.2 . . ?
C29 C28 C27 119.7(3) . . ?
C29 C28 H28 120.2 . . ?
C8 C13 H13A 109.5 . . ?
C8 C13 H13B 109.5 . . ?
C8 C13 H13C 109.5 . . ?
H13A C13 H13B 109.5 . . ?
H13A C13 H13C 109.5 . . ?
H13B C13 H13C 109.5 . . ?
C16 C17 H17 120.2 . . ?
C18 C17 C16 119.5(3) . . ?
C18 C17 H17 120.2 . . ?
C7 C12 H12A 109.5 . . ?
C7 C12 H12B 109.5 . . ?
C7 C12 H12C 109.5 . . ?
H12A C12 H12B 109.5 . . ?
H12A C12 H12C 109.5 . . ?
H12B C12 H12C 109.5 . . ?
C48 C49 H49A 108.7 . . ?
C48 C49 H49B 108.7 . . ?
H49A C49 H49B 107.6 . . ?
C50 C49 C48 114.4(3) . . ?
C50 C49 H49A 108.7 . . ?
C50 C49 H49B 108.7 . . ?
C49 C50 H50A 109.5 . . ?
C49 C50 H50B 109.5 . . ?
C49 C50 H50C 109.5 . . ?
H50A C50 H50B 109.5 . . ?
H50A C50 H50C 109.5 . . ?
H50B C50 H50C 109.5 . . ?
C19 C18 C17 120.6(3) . . ?
C19 C18 H18 119.7 . . ?
C17 C18 H18 119.7 . . ?
C45 C46 H46A 109.5 . . ?
C45 C46 H46B 109.5 . . ?
C45 C46 H46C 109.5 . . ?
H46A C46 H46B 109.5 . . ?
H46A C46 H46C 109.5 . . ?
H46B C46 H46C 109.5 . . ?
S1 C40 H40A 108.8 . . ?
S1 C40 H40B 108.8 . . ?
H40A C40 H40B 107.7 . . ?
C39 C40 S1 113.7(3) . . ?
C39 C40 H40A 108.8 . . ?
C39 C40 H40B 108.8 . . ?
C43 C42 H42A 109.5 . . ?
C43 C42 H42B 109.5 . . ?
C43 C42 H42C 109.5 . . ?
H42A C42 H42B 109.5 . . ?
H42A C42 H42C 109.5 . . ?
H42B C42 H42C 109.5 . . ?
C40 C39 H39A 109.8 . . ?
C40 C39 H39B 109.8 . . ?
C40 C39 C38 109.2(4) . . ?
H39A C39 H39B 108.3 . . ?
C38 C39 H39A 109.8 . . ?
C38 C39 H39B 109.8 . . ?
C39 C38 H38A 109.5 . . ?
C39 C38 H38B 109.5 . . ?
C39 C38 H38C 109.5 . . ?
H38A C38 H38B 109.5 . . ?
H38A C38 H38C 109.5 . . ?
H38B C38 H38C 109.5 . . ?

loop_
_geom_bond_atom_site_label_1
_geom_bond_atom_site_label_2
_geom_bond_distance
_geom_bond_site_symmetry_2
_geom_bond_publ_flag
Ru1 P2 2.2914(6) . ?
Ru1 P1 2.3015(6) . ?
Ru1 C1 1.963(2) . ?
Ru1 C8 2.260(2) . ?
Ru1 C4 2.281(2) . ?
Ru1 C6 2.282(2) . ?
Ru1 C7 2.238(2) . ?
Ru1 C5 2.283(2) . ?
Fe1 N1 1.951(2) . ?
Fe1 N7 1.899(2) . ?
Fe1 N5 1.918(2) . ?
Fe1 N2 1.893(2) . ?
Fe1 N4 1.911(2) . ?
P2 C26 1.846(3) . ?
P2 C32 1.837(3) . ?
P2 C3 1.851(3) . ?
P1 C14 1.848(3) . ?
P1 C20 1.837(3) . ?
P1 C2 1.870(3) . ?
S2 C47 1.769(3) . ?
S2 C48 1.816(4) . ?
S1 C41 1.755(3) . ?
S1 C40 1.776(4) . ?
N1 C1 1.165(3) . ?
N7 C47 1.321(3) . ?
N7 H7 0.82(4) . ?
N5 N6 1.377(3) . ?
N5 C45 1.342(4) . ?
N6 C47 1.331(4) . ?
N2 C41 1.316(4) . ?
N2 H2 0.75(3) . ?
N4 N3 1.371(3) . ?
N4 C43 1.352(4) . ?
N3 C41 1.330(4) . ?
C26 C31 1.396(4) . ?
C26 C27 1.386(4) . ?
C15 H15 0.9300 . ?
C15 C14 1.402(4) . ?
C15 C16 1.393(4) . ?
C14 C19 1.400(4) . ?
C32 C37 1.399(4) . ?
C32 C33 1.395(4) . ?
C37 H37 0.9300 . ?
C37 C36 1.393(4) . ?
C8 C4 1.422(4) . ?
C8 C7 1.438(4) . ?
C8 C13 1.510(4) . ?
C20 C21 1.392(4) . ?
C20 C25 1.405(4) . ?
C4 C9 1.508(4) . ?
C4 C5 1.442(4) . ?
C31 H31 0.9300 . ?
C31 C30 1.401(5) . ?
C16 H16 0.9300 . ?
C16 C17 1.386(5) . ?
C6 C7 1.435(4) . ?
C6 C5 1.429(4) . ?
C6 C11 1.506(4) . ?
C21 H21 0.9300 . ?
C21 C22 1.386(4) . ?
C7 C12 1.513(4) . ?
C27 H27 0.9300 . ?
C27 C28 1.404(4) . ?
C33 H33 0.9300 . ?
C33 C34 1.398(4) . ?
C3 H3A 0.9700 . ?
C3 H3B 0.9700 . ?
C3 C2 1.536(4) . ?
C36 H36 0.9300 . ?
C36 C35 1.383(5) . ?
C35 H35 0.9300 . ?
C35 C34 1.386(5) . ?
C19 H19 0.9300 . ?
C19 C18 1.381(5) . ?
C45 C44 1.399(4) . ?
C45 C46 1.514(4) . ?
C25 H25 0.9300 . ?
C25 C24 1.379(5) . ?
C34 H34 0.9300 . ?
C9 H9A 0.9600 . ?
C9 H9B 0.9600 . ?
C9 H9C 0.9600 . ?
C43 C44 1.394(4) . ?
C43 C42 1.509(4) . ?
C22 H22 0.9300 . ?
C22 C23 1.379(5) . ?
C23 H23 0.9300 . ?
C23 C24 1.391(5) . ?
C5 C10 1.512(4) . ?
C30 H30 0.9300 . ?
C30 C29 1.369(5) . ?
C2 H2A 0.9700 . ?
C2 H2B 0.9700 . ?
C29 H29 0.9300 . ?
C29 C28 1.374(5) . ?
C44 H44 0.9300 . ?
C48 H48A 0.9700 . ?
C48 H48B 0.9700 . ?
C48 C49 1.514(5) . ?
C11 H11A 0.9600 . ?
C11 H11B 0.9600 . ?
C11 H11C 0.9600 . ?
C24 H24 0.9300 . ?
C10 H10A 0.9600 . ?
C10 H10B 0.9600 . ?
C10 H10C 0.9600 . ?
C28 H28 0.9300 . ?
C13 H13A 0.9600 . ?
C13 H13B 0.9600 . ?
C13 H13C 0.9600 . ?
C17 H17 0.9300 . ?
C17 C18 1.383(5) . ?
C12 H12A 0.9600 . ?
C12 H12B 0.9600 . ?
C12 H12C 0.9600 . ?
C49 H49A 0.9700 . ?
C49 H49B 0.9700 . ?
C49 C50 1.509(5) . ?
C50 H50A 0.9600 . ?
C50 H50B 0.9600 . ?
C50 H50C 0.9600 . ?
C18 H18 0.9300 . ?
C46 H46A 0.9600 . ?
C46 H46B 0.9600 . ?
C46 H46C 0.9600 . ?
C40 H40A 0.9700 . ?
C40 H40B 0.9700 . ?
C40 C39 1.506(6) . ?
C42 H42A 0.9600 . ?
C42 H42B 0.9600 . ?
C42 H42C 0.9600 . ?
C39 H39A 0.9700 . ?
C39 H39B 0.9700 . ?
C39 C38 1.568(7) . ?
C38 H38A 0.9600 . ?
C38 H38B 0.9600 . ?
C38 H38C 0.9600 . ?

loop_
_geom_torsion_atom_site_label_1
_geom_torsion_atom_site_label_2
_geom_torsion_atom_site_label_3
_geom_torsion_atom_site_label_4
_geom_torsion
_geom_torsion_site_symmetry_1
_geom_torsion_site_symmetry_2
_geom_torsion_site_symmetry_3
_geom_torsion_site_symmetry_4
_geom_torsion_publ_flag
Ru1 P2 C26 C31 -173.8(2) . . . . ?
Ru1 P2 C26 C27 9.9(3) . . . . ?
Ru1 P2 C32 C37 90.0(2) . . . . ?
Ru1 P2 C32 C33 -84.5(2) . . . . ?
Ru1 P2 C3 C2 -49.6(2) . . . . ?
Ru1 P1 C14 C15 90.8(2) . . . . ?
Ru1 P1 C14 C19 -83.9(2) . . . . ?
Ru1 P1 C20 C21 -15.9(3) . . . . ?
Ru1 P1 C20 C25 169.5(2) . . . . ?
Ru1 P1 C2 C3 -16.6(2) . . . . ?
Ru1 C8 C4 C9 -127.8(3) . . . . ?
Ru1 C8 C4 C5 62.20(17) . . . . ?
Ru1 C8 C7 C6 -64.93(17) . . . . ?
Ru1 C8 C7 C12 122.1(3) . . . . ?
Ru1 C4 C5 C6 63.06(17) . . . . ?
Ru1 C4 C5 C10 -127.5(3) . . . . ?
Ru1 C6 C7 C8 64.29(17) . . . . ?
Ru1 C6 C7 C12 -122.8(3) . . . . ?
Ru1 C6 C5 C4 -62.94(16) . . . . ?
Ru1 C6 C5 C10 127.9(3) . . . . ?
Fe1 N7 C47 S2 -169.95(15) . . . . ?
Fe1 N7 C47 N6 10.5(3) . . . . ?
Fe1 N5 N6 C47 -7.8(3) . . . . ?
Fe1 N5 C45 C44 11.5(4) . . . . ?
Fe1 N5 C45 C46 -170.4(3) . . . . ?
Fe1 N2 C41 S1 179.27(17) . . . . ?
Fe1 N2 C41 N3 -5.1(4) . . . . ?
Fe1 N4 N3 C41 7.3(3) . . . . ?
Fe1 N4 C43 C44 -20.7(4) . . . . ?
Fe1 N4 C43 C42 161.4(3) . . . . ?
P2 C26 C31 C30 -176.0(3) . . . . ?
P2 C26 C27 C28 175.5(2) . . . . ?
P2 C32 C37 C36 -175.5(2) . . . . ?
P2 C32 C33 C34 175.7(2) . . . . ?
P2 C3 C2 P1 41.2(2) . . . . ?
P1 C14 C19 C18 174.3(3) . . . . ?
P1 C20 C21 C22 -174.4(2) . . . . ?
P1 C20 C25 C24 174.6(3) . . . . ?
S2 C48 C49 C50 58.8(4) . . . . ?
S1 C40 C39 C38 -164.8(3) . . . . ?
N1 Fe1 N7 C47 89.3(2) . . . . ?
N1 Fe1 N2 C41 -94.1(2) . . . . ?
N7 Fe1 N2 C41 159.2(2) . . . . ?
N5 Fe1 N7 C47 -10.93(19) . . . . ?
N5 Fe1 N2 C41 81.2(3) . . . . ?
N5 N6 C47 S2 178.52(17) . . . . ?
N5 N6 C47 N7 -1.9(3) . . . . ?
N5 C45 C44 C43 8.4(5) . . . . ?
N6 N5 C45 C44 -177.3(3) . . . . ?
N6 N5 C45 C46 0.8(4) . . . . ?
N2 Fe1 N7 C47 -161.53(19) . . . . ?
N4 Fe1 N7 C47 -84.7(3) . . . . ?
N4 Fe1 N2 C41 6.8(2) . . . . ?
N4 N3 C41 S1 174.95(18) . . . . ?
N4 N3 C41 N2 -1.3(4) . . . . ?
N4 C43 C44 C45 -3.6(5) . . . . ?
N3 N4 C43 C44 168.5(3) . . . . ?
N3 N4 C43 C42 -9.4(4) . . . . ?
C26 P2 C32 C37 -44.2(2) . . . . ?
C26 P2 C32 C33 141.3(2) . . . . ?
C26 P2 C3 C2 77.7(2) . . . . ?
C26 C31 C30 C29 0.1(5) . . . . ?
C26 C27 C28 C29 1.1(5) . . . . ?
C15 C14 C19 C18 -0.5(4) . . . . ?
C15 C16 C17 C18 -0.3(6) . . . . ?
C14 P1 C20 C21 113.4(2) . . . . ?
C14 P1 C20 C25 -61.2(3) . . . . ?
C14 P1 C2 C3 -145.1(2) . . . . ?
C14 C15 C16 C17 -0.3(5) . . . . ?
C14 C19 C18 C17 -0.1(6) . . . . ?
C32 P2 C26 C31 -41.5(3) . . . . ?
C32 P2 C26 C27 142.2(2) . . . . ?
C32 P2 C3 C2 -175.61(18) . . . . ?
C32 C37 C36 C35 0.2(5) . . . . ?
C32 C33 C34 C35 -0.9(5) . . . . ?
C37 C32 C33 C34 1.1(4) . . . . ?
C37 C36 C35 C34 0.1(5) . . . . ?
C47 S2 C48 C49 75.2(3) . . . . ?
C8 C4 C5 Ru1 -61.75(17) . . . . ?
C8 C4 C5 C6 1.3(3) . . . . ?
C8 C4 C5 C10 170.8(2) . . . . ?
C20 P1 C14 C15 -37.5(2) . . . . ?
C20 P1 C14 C19 147.8(2) . . . . ?
C20 P1 C2 C3 110.4(2) . . . . ?
C20 C21 C22 C23 -0.7(5) . . . . ?
C20 C25 C24 C23 0.3(6) . . . . ?
C4 C8 C7 Ru1 63.39(17) . . . . ?
C4 C8 C7 C6 -1.5(3) . . . . ?
C4 C8 C7 C12 -174.5(3) . . . . ?
C31 C26 C27 C28 -0.9(4) . . . . ?
C31 C30 C29 C28 0.0(6) . . . . ?
C16 C15 C14 P1 -174.2(2) . . . . ?
C16 C15 C14 C19 0.7(4) . . . . ?
C16 C17 C18 C19 0.5(6) . . . . ?
C21 C20 C25 C24 -0.1(5) . . . . ?
C21 C22 C23 C24 0.9(6) . . . . ?
C7 C8 C4 Ru1 -62.06(17) . . . . ?
C7 C8 C4 C9 170.1(2) . . . . ?
C7 C8 C4 C5 0.1(3) . . . . ?
C7 C6 C5 Ru1 60.68(17) . . . . ?
C7 C6 C5 C4 -2.3(3) . . . . ?
C7 C6 C5 C10 -171.5(2) . . . . ?
C27 C26 C31 C30 0.3(5) . . . . ?
C33 C32 C37 C36 -0.8(4) . . . . ?
C3 P2 C26 C31 68.1(3) . . . . ?
C3 P2 C26 C27 -108.1(2) . . . . ?
C3 P2 C32 C37 -150.5(2) . . . . ?
C3 P2 C32 C33 35.0(3) . . . . ?
C36 C35 C34 C33 0.3(5) . . . . ?
C41 S1 C40 C39 -87.3(3) . . . . ?
C45 N5 N6 C47 -179.8(2) . . . . ?
C25 C20 C21 C22 0.3(4) . . . . ?
C9 C4 C5 Ru1 128.2(2) . . . . ?
C9 C4 C5 C6 -168.8(2) . . . . ?
C9 C4 C5 C10 0.7(4) . . . . ?
C43 N4 N3 C41 178.9(2) . . . . ?
C22 C23 C24 C25 -0.7(6) . . . . ?
C5 C6 C7 Ru1 -61.93(17) . . . . ?
C5 C6 C7 C8 2.4(3) . . . . ?
C5 C6 C7 C12 175.3(3) . . . . ?
C30 C29 C28 C27 -0.6(5) . . . . ?
C2 P1 C14 C15 -145.8(2) . . . . ?
C2 P1 C14 C19 39.5(3) . . . . ?
C2 P1 C20 C21 -138.7(2) . . . . ?
C2 P1 C20 C25 46.8(3) . . . . ?
C48 S2 C47 N7 7.7(3) . . . . ?
C48 S2 C47 N6 -172.8(2) . . . . ?
C11 C6 C7 Ru1 126.3(3) . . . . ?
C11 C6 C7 C8 -169.4(2) . . . . ?
C11 C6 C7 C12 3.5(4) . . . . ?
C11 C6 C5 Ru1 -127.5(3) . . . . ?
C11 C6 C5 C4 169.5(2) . . . . ?
C11 C6 C5 C10 0.3(4) . . . . ?
C13 C8 C4 Ru1 122.6(3) . . . . ?
C13 C8 C4 C9 -5.2(4) . . . . ?
C13 C8 C4 C5 -175.2(2) . . . . ?
C13 C8 C7 Ru1 -121.3(3) . . . . ?
C13 C8 C7 C6 173.8(3) . . . . ?
C13 C8 C7 C12 0.8(4) . . . . ?
C46 C45 C44 C43 -169.7(3) . . . . ?
C40 S1 C41 N2 -9.4(3) . . . . ?
C40 S1 C41 N3 174.7(2) . . . . ?
C42 C43 C44 C45 174.3(3) . . . . ?
